data_2241295
loop_
_publ_author_name
'Diop, Mouhamadou Birame'
'Diop, Libasse'
'Oliver, Allen G.'

_publ_section_title
;
 Crystal structure of bis(acetonyltriphenylphosphonium)
 tetrachloridocobaltate(II)
;
_journal_coeditor_code WM5224
_journal_issue 12
_journal_name_full 'Acta Crystallographica Section E'
_journal_page_first m209
_journal_page_last m210
_journal_paper_doi 10.1107/S2056989015019180
_journal_volume 71
_journal_year 2015
_chemical_formula_iupac '(C21 H20 O P)2 [Co Cl4]'
_chemical_formula_moiety '2(C21 H20 O P +), Cl4 Co 2-'
_chemical_formula_sum 'C42 H40 Cl4 Co O2 P2'
_chemical_formula_weight 839.41
_chemical_name_systematic
;
Bis(acetonyltriphenylphosphonium) tetrachloridocobaltate(II)
;
_space_group_crystal_system orthorhombic
_space_group_IT_number 61
_space_group_name_Hall '-P 2ac 2ab'
_space_group_name_H-M_alt 'P b c a'
_symmetry_space_group_name_Hall '-P 2ac 2ab'
_symmetry_space_group_name_H-M 'P b c a'
_atom_sites_solution_hydrogens geom
_atom_sites_solution_primary vecmap
_atom_sites_solution_secondary difmap
_audit_creation_method SHELXL-2014/7
_cell_angle_alpha 90
_cell_angle_beta 90
_cell_angle_gamma 90
_cell_formula_units_Z 8
_cell_length_a 18.758(3)
_cell_length_b 15.769(2)
_cell_length_c 27.157(4)
_cell_measurement_reflns_used 9962
_cell_measurement_temperature 120(2)
_cell_measurement_theta_max 28.25
_cell_measurement_theta_min 2.25
_cell_volume 8033(2)
_computing_cell_refinement
;
SAINT (Bruker, 2014)
;
_computing_data_collection
;
APEX2 (Bruker, 2014)
;
_computing_data_reduction
;
SAINT (Bruker, 2014)
;
_computing_molecular_graphics
;
XP in SHELXTL (Sheldrick, 2008) and Mercury (Macrae <i>et al.</i>,
2006)
;
_computing_publication_material
;
<i>CIFTAB</i> (Sheldrick, 2008) and publCIF (Westrip, 2010)
;
_computing_structure_refinement
;
SHELXL2014 (Sheldrick, 2015<i>b</i>)
;
_computing_structure_solution
;
SHELXT (Sheldrick, 2015<i>a</i>)
;
_diffrn_ambient_temperature 120(2)
_diffrn_detector_area_resol_mean 8.33
_diffrn_measured_fraction_theta_full 1.000
_diffrn_measured_fraction_theta_max 1.000
_diffrn_measurement_device_type 'Bruker Kappa X8-APEXII'
_diffrn_measurement_method 'combination of \w and \f-scans '
_diffrn_radiation_monochromator graphite
_diffrn_radiation_source 'fine-focus sealed tube'
_diffrn_radiation_type MoK\a
_diffrn_radiation_wavelength 0.71073
_diffrn_reflns_av_R_equivalents 0.0613
_diffrn_reflns_limit_h_max 25
_diffrn_reflns_limit_h_min -25
_diffrn_reflns_limit_k_max 21
_diffrn_reflns_limit_k_min -21
_diffrn_reflns_limit_l_max 36
_diffrn_reflns_limit_l_min -36
_diffrn_reflns_number 148135
_diffrn_reflns_theta_full 25.242
_diffrn_reflns_theta_max 28.400
_diffrn_reflns_theta_min 1.500
_exptl_absorpt_coefficient_mu 0.808
_exptl_absorpt_correction_T_max 0.9202
_exptl_absorpt_correction_T_min 0.8128
_exptl_absorpt_correction_type numerical
_exptl_absorpt_process_details
;
(<i>SADABS</i>; Krause <i>et al.</i>, 2015)
;
_exptl_crystal_colour blue
_exptl_crystal_density_diffrn 1.388
_exptl_crystal_description tablet
_exptl_crystal_F_000 3464
_exptl_crystal_size_max 0.236
_exptl_crystal_size_mid 0.164
_exptl_crystal_size_min 0.095
_refine_diff_density_max 0.755
_refine_diff_density_min -0.251
_refine_ls_extinction_method none
_refine_ls_goodness_of_fit_ref 1.061
_refine_ls_hydrogen_treatment constr
_refine_ls_matrix_type full
_refine_ls_number_parameters 462
_refine_ls_number_reflns 10073
_refine_ls_number_restraints 0
_refine_ls_restrained_S_all 1.061
_refine_ls_R_factor_all 0.0509
_refine_ls_R_factor_gt 0.0384
_refine_ls_shift/su_max 0.002
_refine_ls_shift/su_mean 0.000
_refine_ls_structure_factor_coef Fsqd
_refine_ls_weighting_details 'w=1/[\s^2^(Fo^2^)+(0.0470P)^2^+5.1834P] where P=(Fo^2^+2Fc^2^)/3'
_refine_ls_weighting_scheme calc
_refine_ls_wR_factor_gt 0.0900
_refine_ls_wR_factor_ref 0.0972
_reflns_number_gt 8207
_reflns_number_total 10073
_reflns_threshold_expression 'I > 2\s(I)'
_cod_data_source_file wm5224sup1.cif
_cod_data_source_block I
_cod_database_code 2241295
_shelx_space_group_comment
;
The symmetry employed for this shelxl refinement is uniquely defined
by the following loop, which should always be used as a source of
symmetry information in preference to the above space-group names.
They are only intended as comments.
;
_shelx_estimated_absorpt_t_min 0.832
_shelx_estimated_absorpt_t_max 0.927

loop_
_space_group_symop_operation_xyz
'x, y, z'
'-x+1/2, -y, z+1/2'
'-x, y+1/2, -z+1/2'
'x+1/2, -y+1/2, -z'
'-x, -y, -z'
'x-1/2, y, -z-1/2'
'x, -y-1/2, z-1/2'
'-x-1/2, y-1/2, z'

loop_
_atom_site_type_symbol
_atom_site_label
_atom_site_fract_x
_atom_site_fract_y
_atom_site_fract_z
_atom_site_U_iso_or_equiv
_atom_site_adp_type
_atom_site_calc_flag
_atom_site_occupancy
Co Co1 0.67585(2) 0.78995(2) 0.34640(2) 0.01815(7) Uani d 1
Cl Cl1 0.74555(3) 0.67130(3) 0.35096(2) 0.02314(10) Uani d 1
Cl Cl2 0.58678(3) 0.77319(3) 0.40325(2) 0.02611(11) Uani d 1
Cl Cl3 0.63163(3) 0.79320(3) 0.26854(2) 0.02741(11) Uani d 1
Cl Cl4 0.73968(3) 0.90911(3) 0.36500(2) 0.02644(11) Uani d 1
P P1 0.43467(2) 0.50603(3) 0.74508(2) 0.01730(10) Uani d 1
O O1 0.31362(7) 0.50028(9) 0.81285(5) 0.0253(3) Uani d 1
C C1 0.34791(9) 0.46217(12) 0.73157(7) 0.0205(4) Uani d 1
H H1A 0.3308 0.4851 0.6998 0.025 Uiso calc 1
H H1B 0.3520 0.3998 0.7282 0.025 Uiso calc 1
C C2 0.29400(10) 0.48277(11) 0.77155(7) 0.0205(4) Uani d 1
C C3 0.21765(10) 0.48012(13) 0.75622(8) 0.0268(4) Uani d 1
H H3A 0.2090 0.4289 0.7367 0.040 Uiso calc 1
H H3B 0.2066 0.5304 0.7364 0.040 Uiso calc 1
H H3C 0.1872 0.4794 0.7855 0.040 Uiso calc 1
C C4 0.48127(10) 0.44742(12) 0.79153(7) 0.0201(4) Uani d 1
C C5 0.45435(11) 0.37160(12) 0.80994(7) 0.0243(4) Uani d 1
H H5 0.4095 0.3509 0.7990 0.029 Uiso calc 1
C C6 0.49371(12) 0.32628(13) 0.84449(8) 0.0293(4) Uani d 1
H H6 0.4757 0.2743 0.8571 0.035 Uiso calc 1
C C7 0.55904(12) 0.35646(13) 0.86060(8) 0.0295(4) Uani d 1
H H7 0.5853 0.3254 0.8845 0.035 Uiso calc 1
C C8 0.58631(11) 0.43149(13) 0.84208(7) 0.0261(4) Uani d 1
H H8 0.6311 0.4519 0.8533 0.031 Uiso calc 1
C C9 0.54805(10) 0.47700(12) 0.80697(7) 0.0228(4) Uani d 1
H H9 0.5671 0.5278 0.7936 0.027 Uiso calc 1
C C10 0.42343(9) 0.61523(11) 0.76149(7) 0.0189(3) Uani d 1
C C11 0.38399(11) 0.66634(13) 0.72936(7) 0.0244(4) Uani d 1
H H11 0.3648 0.6432 0.6999 0.029 Uiso calc 1
C C12 0.37310(11) 0.75082(13) 0.74080(8) 0.0281(4) Uani d 1
H H12 0.3460 0.7857 0.7193 0.034 Uiso calc 1
C C13 0.40164(11) 0.78474(13) 0.78367(8) 0.0269(4) Uani d 1
H H13 0.3949 0.8431 0.7911 0.032 Uiso calc 1
C C14 0.43982(11) 0.73370(13) 0.81562(7) 0.0256(4) Uani d 1
H H14 0.4588 0.7571 0.8451 0.031 Uiso calc 1
C C15 0.45054(10) 0.64892(12) 0.80503(7) 0.0217(4) Uani d 1
H H15 0.4762 0.6139 0.8273 0.026 Uiso calc 1
C C16 0.48683(9) 0.49899(12) 0.68965(6) 0.0187(3) Uani d 1
C C17 0.54246(10) 0.55695(13) 0.68207(7) 0.0233(4) Uani d 1
H H17 0.5488 0.6035 0.7039 0.028 Uiso calc 1
C C18 0.58806(10) 0.54562(14) 0.64240(7) 0.0264(4) Uani d 1
H H18 0.6261 0.5844 0.6371 0.032 Uiso calc 1
C C19 0.57847(11) 0.47806(13) 0.61039(7) 0.0256(4) Uani d 1
H H19 0.6102 0.4704 0.5835 0.031 Uiso calc 1
C C20 0.52278(11) 0.42182(12) 0.61749(7) 0.0235(4) Uani d 1
H H20 0.5158 0.3764 0.5950 0.028 Uiso calc 1
C C21 0.47709(10) 0.43131(12) 0.65729(7) 0.0215(4) Uani d 1
H H21 0.4394 0.3920 0.6625 0.026 Uiso calc 1
P P2 0.81009(3) 0.67681(3) 0.51792(2) 0.02010(10) Uani d 1
O O2 0.68507(12) 0.56656(15) 0.53292(6) 0.0650(7) Uani d 1
C C22 0.73531(11) 0.66612(14) 0.47682(7) 0.0291(4) Uani d 1
H H22A 0.7082 0.7199 0.4765 0.035 Uiso calc 1
H H22B 0.7532 0.6559 0.4430 0.035 Uiso calc 1
C C23 0.68560(12) 0.59424(16) 0.49123(8) 0.0339(5) Uani d 1
C C24 0.64020(12) 0.55970(15) 0.45136(8) 0.0338(5) Uani d 1
H H24A 0.6195 0.6066 0.4325 0.051 Uiso calc 1
H H24B 0.6019 0.5254 0.4657 0.051 Uiso calc 1
H H24C 0.6692 0.5242 0.4295 0.051 Uiso calc 1
C C25 0.85355(11) 0.57674(12) 0.52453(7) 0.0257(4) Uani d 1
C C26 0.89525(13) 0.56012(14) 0.56578(8) 0.0346(5) Uani d 1
H H26 0.8976 0.6002 0.5918 0.041 Uiso calc 1
C C27 0.93322(17) 0.48528(18) 0.56879(10) 0.0547(8) Uani d 1
H H27 0.9618 0.4738 0.5969 0.066 Uiso calc 1
C C28 0.9295(2) 0.42738(18) 0.53091(12) 0.0666(10) Uani d 1
H H28 0.9554 0.3758 0.5332 0.080 Uiso calc 1
C C29 0.8887(2) 0.44340(17) 0.48981(11) 0.0613(9) Uani d 1
H H29 0.8866 0.4029 0.4640 0.074 Uiso calc 1
C C30 0.85083(15) 0.51835(15) 0.48610(9) 0.0396(6) Uani d 1
H H30 0.8232 0.5299 0.4576 0.048 Uiso calc 1
C C31 0.87237(10) 0.74834(12) 0.49010(7) 0.0207(4) Uani d 1
C C32 0.94058(11) 0.75279(13) 0.51041(7) 0.0262(4) Uani d 1
H H32 0.9520 0.7204 0.5388 0.031 Uiso calc 1
C C33 0.99159(12) 0.80463(15) 0.48902(9) 0.0341(5) Uani d 1
H H33 1.0381 0.8078 0.5027 0.041 Uiso calc 1
C C34 0.97468(13) 0.85188(14) 0.44761(8) 0.0361(5) Uani d 1
H H34 1.0099 0.8869 0.4328 0.043 Uiso calc 1
C C35 0.90704(13) 0.84835(13) 0.42767(8) 0.0329(5) Uani d 1
H H35 0.8959 0.8815 0.3995 0.039 Uiso calc 1
C C36 0.85523(11) 0.79668(12) 0.44854(7) 0.0251(4) Uani d 1
H H36 0.8087 0.7942 0.4348 0.030 Uiso calc 1
C C37 0.78322(10) 0.71941(12) 0.57609(7) 0.0208(4) Uani d 1
C C38 0.77556(12) 0.80730(13) 0.58000(8) 0.0294(4) Uani d 1
H H38 0.7870 0.8429 0.5529 0.035 Uiso calc 1
C C39 0.75113(13) 0.84223(14) 0.62383(8) 0.0348(5) Uani d 1
H H39 0.7453 0.9019 0.6267 0.042 Uiso calc 1
C C40 0.73537(11) 0.79010(14) 0.66319(8) 0.0290(4) Uani d 1
H H40 0.7190 0.8143 0.6932 0.035 Uiso calc 1
C C41 0.74312(11) 0.70303(13) 0.65961(7) 0.0257(4) Uani d 1
H H41 0.7325 0.6679 0.6871 0.031 Uiso calc 1
C C42 0.76634(10) 0.66707(12) 0.61586(7) 0.0237(4) Uani d 1
H H42 0.7707 0.6073 0.6130 0.028 Uiso calc 1

loop_
_atom_site_aniso_label
_atom_site_aniso_U_11
_atom_site_aniso_U_22
_atom_site_aniso_U_33
_atom_site_aniso_U_12
_atom_site_aniso_U_13
_atom_site_aniso_U_23
Co1 0.01844(13) 0.01928(13) 0.01673(12) 0.00064(9) -0.00024(9) -0.00037(9)
Cl1 0.0255(2) 0.0228(2) 0.0212(2) 0.00573(18) 0.00104(17) -0.00089(16)
Cl2 0.0239(2) 0.0303(2) 0.0241(2) -0.00433(19) 0.00580(18) -0.00585(18)
Cl3 0.0284(2) 0.0360(3) 0.0178(2) 0.0041(2) -0.00300(17) 0.00000(18)
Cl4 0.0277(2) 0.0213(2) 0.0303(2) -0.00336(18) -0.00315(19) 0.00061(18)
P1 0.0163(2) 0.0186(2) 0.0170(2) -0.00126(17) -0.00101(17) -0.00021(17)
O1 0.0276(7) 0.0272(7) 0.0210(7) -0.0022(6) 0.0019(5) -0.0008(5)
C1 0.0171(8) 0.0241(9) 0.0203(9) -0.0038(7) -0.0007(7) -0.0018(7)
C2 0.0221(9) 0.0166(8) 0.0229(9) -0.0008(7) 0.0018(7) 0.0037(7)
C3 0.0198(9) 0.0299(10) 0.0308(10) -0.0007(8) 0.0028(8) -0.0013(8)
C4 0.0207(9) 0.0203(9) 0.0192(8) 0.0020(7) -0.0008(7) -0.0005(7)
C5 0.0253(9) 0.0210(9) 0.0266(10) -0.0001(8) 0.0000(8) -0.0007(8)
C6 0.0364(12) 0.0196(9) 0.0320(11) 0.0028(8) 0.0007(9) 0.0058(8)
C7 0.0320(11) 0.0278(10) 0.0288(10) 0.0105(9) -0.0038(8) 0.0041(8)
C8 0.0216(9) 0.0284(10) 0.0285(10) 0.0027(8) -0.0041(8) -0.0011(8)
C9 0.0208(9) 0.0226(9) 0.0250(9) 0.0009(7) 0.0005(7) 0.0023(7)
C10 0.0182(8) 0.0172(8) 0.0213(9) -0.0006(7) 0.0013(7) 0.0001(7)
C11 0.0259(10) 0.0271(10) 0.0201(9) 0.0012(8) -0.0043(7) 0.0013(7)
C12 0.0296(11) 0.0251(10) 0.0295(10) 0.0054(8) -0.0028(8) 0.0060(8)
C13 0.0251(10) 0.0197(9) 0.0358(11) 0.0014(8) 0.0010(8) 0.0003(8)
C14 0.0248(10) 0.0247(10) 0.0272(10) 0.0001(8) -0.0046(8) -0.0053(8)
C15 0.0200(9) 0.0222(9) 0.0229(9) 0.0015(7) -0.0037(7) 0.0014(7)
C16 0.0173(8) 0.0224(9) 0.0165(8) 0.0017(7) -0.0009(7) 0.0021(7)
C17 0.0221(9) 0.0262(10) 0.0215(9) -0.0040(8) -0.0033(7) 0.0010(7)
C18 0.0190(9) 0.0330(11) 0.0273(10) -0.0055(8) 0.0002(7) 0.0059(8)
C19 0.0231(10) 0.0330(11) 0.0209(9) 0.0066(8) 0.0032(7) 0.0075(8)
C20 0.0287(10) 0.0227(9) 0.0192(9) 0.0044(8) 0.0010(7) -0.0012(7)
C21 0.0226(9) 0.0206(9) 0.0214(9) -0.0014(7) -0.0001(7) 0.0016(7)
P2 0.0219(2) 0.0232(2) 0.0152(2) -0.00295(19) -0.00015(17) -0.00036(18)
O2 0.0754(14) 0.0948(16) 0.0248(9) -0.0567(13) -0.0012(9) 0.0086(9)
C22 0.0260(10) 0.0428(12) 0.0185(9) -0.0090(9) -0.0017(8) 0.0017(8)
C23 0.0287(11) 0.0486(13) 0.0244(10) -0.0140(10) 0.0014(8) -0.0022(9)
C24 0.0311(11) 0.0371(12) 0.0333(11) -0.0074(9) -0.0039(9) -0.0041(9)
C25 0.0348(11) 0.0201(9) 0.0222(9) -0.0018(8) 0.0061(8) -0.0016(7)
C26 0.0506(14) 0.0274(11) 0.0257(10) 0.0107(10) 0.0044(10) 0.0005(8)
C27 0.076(2) 0.0447(15) 0.0433(15) 0.0297(14) 0.0098(14) 0.0113(12)
C28 0.098(3) 0.0351(14) 0.067(2) 0.0279(16) 0.0277(19) 0.0062(14)
C29 0.097(2) 0.0298(13) 0.0571(18) -0.0002(15) 0.0307(17) -0.0183(12)
C30 0.0544(15) 0.0327(12) 0.0318(12) -0.0071(11) 0.0118(11) -0.0096(9)
C31 0.0231(9) 0.0201(9) 0.0187(8) -0.0006(7) 0.0024(7) -0.0022(7)
C32 0.0251(10) 0.0263(10) 0.0272(10) -0.0025(8) -0.0019(8) 0.0007(8)
C33 0.0257(11) 0.0365(12) 0.0400(12) -0.0076(9) 0.0024(9) -0.0040(10)
C34 0.0423(13) 0.0297(11) 0.0364(12) -0.0119(10) 0.0138(10) -0.0011(9)
C35 0.0504(14) 0.0245(10) 0.0237(10) -0.0044(9) 0.0043(9) 0.0030(8)
C36 0.0304(10) 0.0225(9) 0.0223(9) 0.0012(8) -0.0015(8) -0.0005(7)
C37 0.0198(9) 0.0249(9) 0.0176(8) 0.0003(7) 0.0003(7) -0.0010(7)
C38 0.0345(11) 0.0275(10) 0.0263(10) 0.0039(9) 0.0065(8) 0.0033(8)
C39 0.0421(13) 0.0268(11) 0.0355(12) 0.0041(9) 0.0116(10) -0.0046(9)
C40 0.0275(11) 0.0341(11) 0.0255(10) 0.0012(9) 0.0076(8) -0.0063(8)
C41 0.0250(10) 0.0320(11) 0.0202(9) -0.0034(8) 0.0031(8) 0.0001(8)
C42 0.0274(10) 0.0234(9) 0.0202(9) -0.0022(8) 0.0011(7) -0.0004(7)

loop_
_atom_type_symbol
_atom_type_description
_atom_type_scat_dispersion_real
_atom_type_scat_dispersion_imag
_atom_type_scat_source
C C 0.0033 0.0016 'International Tables Vol C Tables 4.2.6.8 and 6.1.1.4'
H H 0.0000 0.0000 'International Tables Vol C Tables 4.2.6.8 and 6.1.1.4'
O O 0.0106 0.0060 'International Tables Vol C Tables 4.2.6.8 and 6.1.1.4'
P P 0.1023 0.0942 'International Tables Vol C Tables 4.2.6.8 and 6.1.1.4'
Cl Cl 0.1484 0.1585 'International Tables Vol C Tables 4.2.6.8 and 6.1.1.4'
Co Co 0.3494 0.9721 'International Tables Vol C Tables 4.2.6.8 and 6.1.1.4'

loop_
_geom_angle_atom_site_label_1
_geom_angle_atom_site_label_2
_geom_angle_atom_site_label_3
_geom_angle
Cl3 Co1 Cl4 112.24(2)
Cl3 Co1 Cl1 106.12(2)
Cl4 Co1 Cl1 111.19(2)
Cl3 Co1 Cl2 111.32(2)
Cl4 Co1 Cl2 109.17(2)
Cl1 Co1 Cl2 106.64(2)
C10 P1 C4 112.22(8)
C10 P1 C16 109.37(9)
C4 P1 C16 106.98(8)
C10 P1 C1 108.21(9)
C4 P1 C1 112.66(9)
C16 P1 C1 107.25(8)
C2 C1 P1 111.90(13)
C2 C1 H1A 109.2
P1 C1 H1A 109.2
C2 C1 H1B 109.2
P1 C1 H1B 109.2
H1A C1 H1B 107.9
O1 C2 C3 123.76(18)
O1 C2 C1 120.53(17)
C3 C2 C1 115.71(16)
C2 C3 H3A 109.5
C2 C3 H3B 109.5
H3A C3 H3B 109.5
C2 C3 H3C 109.5
H3A C3 H3C 109.5
H3B C3 H3C 109.5
C5 C4 C9 120.21(17)
C5 C4 P1 121.30(14)
C9 C4 P1 118.38(14)
C4 C5 C6 119.42(19)
C4 C5 H5 120.3
C6 C5 H5 120.3
C7 C6 C5 120.39(19)
C7 C6 H6 119.8
C5 C6 H6 119.8
C8 C7 C6 120.40(19)
C8 C7 H7 119.8
C6 C7 H7 119.8
C7 C8 C9 119.93(19)
C7 C8 H8 120.0
C9 C8 H8 120.0
C8 C9 C4 119.62(18)
C8 C9 H9 120.2
C4 C9 H9 120.2
C15 C10 C11 120.19(17)
C15 C10 P1 122.35(14)
C11 C10 P1 117.43(14)
C12 C11 C10 119.52(18)
C12 C11 H11 120.2
C10 C11 H11 120.2
C11 C12 C13 120.16(18)
C11 C12 H12 119.9
C13 C12 H12 119.9
C14 C13 C12 120.10(19)
C14 C13 H13 120.0
C12 C13 H13 120.0
C15 C14 C13 120.50(18)
C15 C14 H14 119.8
C13 C14 H14 119.8
C14 C15 C10 119.51(17)
C14 C15 H15 120.2
C10 C15 H15 120.2
C21 C16 C17 120.25(17)
C21 C16 P1 120.22(14)
C17 C16 P1 119.17(14)
C18 C17 C16 119.27(18)
C18 C17 H17 120.4
C16 C17 H17 120.4
C19 C18 C17 120.39(18)
C19 C18 H18 119.8
C17 C18 H18 119.8
C20 C19 C18 120.18(18)
C20 C19 H19 119.9
C18 C19 H19 119.9
C19 C20 C21 120.39(18)
C19 C20 H20 119.8
C21 C20 H20 119.8
C20 C21 C16 119.51(18)
C20 C21 H21 120.2
C16 C21 H21 120.2
C25 P2 C37 111.83(9)
C25 P2 C31 107.53(9)
C37 P2 C31 108.65(9)
C25 P2 C22 109.59(10)
C37 P2 C22 111.29(10)
C31 P2 C22 107.79(9)
C23 C22 P2 112.85(15)
C23 C22 H22A 109.0
P2 C22 H22A 109.0
C23 C22 H22B 109.0
P2 C22 H22B 109.0
H22A C22 H22B 107.8
O2 C23 C24 123.0(2)
O2 C23 C22 120.91(19)
C24 C23 C22 116.03(18)
C23 C24 H24A 109.5
C23 C24 H24B 109.5
H24A C24 H24B 109.5
C23 C24 H24C 109.5
H24A C24 H24C 109.5
H24B C24 H24C 109.5
C26 C25 C30 120.0(2)
C26 C25 P2 120.28(15)
C30 C25 P2 119.50(18)
C27 C26 C25 119.9(2)
C27 C26 H26 120.0
C25 C26 H26 120.0
C28 C27 C26 119.7(3)
C28 C27 H27 120.1
C26 C27 H27 120.1
C29 C28 C27 120.8(3)
C29 C28 H28 119.6
C27 C28 H28 119.6
C28 C29 C30 120.1(2)
C28 C29 H29 120.0
C30 C29 H29 120.0
C29 C30 C25 119.5(3)
C29 C30 H30 120.3
C25 C30 H30 120.3
C32 C31 C36 120.16(18)
C32 C31 P2 117.58(14)
C36 C31 P2 122.23(15)
C33 C32 C31 119.79(19)
C33 C32 H32 120.1
C31 C32 H32 120.1
C34 C33 C32 120.0(2)
C34 C33 H33 120.0
C32 C33 H33 120.0
C35 C34 C33 120.5(2)
C35 C34 H34 119.8
C33 C34 H34 119.8
C34 C35 C36 120.4(2)
C34 C35 H35 119.8
C36 C35 H35 119.8
C35 C36 C31 119.20(19)
C35 C36 H36 120.4
C31 C36 H36 120.4
C42 C37 C38 120.29(18)
C42 C37 P2 121.68(15)
C38 C37 P2 117.94(14)
C39 C38 C37 119.49(19)
C39 C38 H38 120.3
C37 C38 H38 120.3
C40 C39 C38 119.9(2)
C40 C39 H39 120.1
C38 C39 H39 120.1
C39 C40 C41 120.92(19)
C39 C40 H40 119.5
C41 C40 H40 119.5
C40 C41 C42 119.92(19)
C40 C41 H41 120.0
C42 C41 H41 120.0
C41 C42 C37 119.50(18)
C41 C42 H42 120.2
C37 C42 H42 120.2

loop_
_geom_bond_atom_site_label_1
_geom_bond_atom_site_label_2
_geom_bond_distance
Co1 Cl3 2.2721(6)
Co1 Cl4 2.2845(6)
Co1 Cl1 2.2859(6)
Co1 Cl2 2.2901(6)
P1 C10 1.7912(19)
P1 C4 1.7914(19)
P1 C16 1.7988(18)
P1 C1 1.8059(18)
O1 C2 1.212(2)
C1 C2 1.519(3)
C1 H1A 0.9900
C1 H1B 0.9900
C2 C3 1.492(3)
C3 H3A 0.9800
C3 H3B 0.9800
C3 H3C 0.9800
C4 C5 1.391(3)
C4 C9 1.401(3)
C5 C6 1.391(3)
C5 H5 0.9500
C6 C7 1.386(3)
C6 H6 0.9500
C7 C8 1.384(3)
C7 H7 0.9500
C8 C9 1.392(3)
C8 H8 0.9500
C9 H9 0.9500
C10 C15 1.392(3)
C10 C11 1.399(3)
C11 C12 1.383(3)
C11 H11 0.9500
C12 C13 1.389(3)
C12 H12 0.9500
C13 C14 1.383(3)
C13 H13 0.9500
C14 C15 1.382(3)
C14 H14 0.9500
C15 H15 0.9500
C16 C21 1.394(3)
C16 C17 1.402(3)
C17 C18 1.387(3)
C17 H17 0.9500
C18 C19 1.387(3)
C18 H18 0.9500
C19 C20 1.384(3)
C19 H19 0.9500
C20 C21 1.387(3)
C20 H20 0.9500
C21 H21 0.9500
P2 C25 1.785(2)
P2 C37 1.7892(19)
P2 C31 1.7912(19)
P2 C22 1.801(2)
O2 C23 1.213(3)
C22 C23 1.519(3)
C22 H22A 0.9900
C22 H22B 0.9900
C23 C24 1.481(3)
C24 H24A 0.9800
C24 H24B 0.9800
C24 H24C 0.9800
C25 C26 1.391(3)
C25 C30 1.393(3)
C26 C27 1.381(3)
C26 H26 0.9500
C27 C28 1.377(4)
C27 H27 0.9500
C28 C29 1.377(5)
C28 H28 0.9500
C29 C30 1.382(4)
C29 H29 0.9500
C30 H30 0.9500
C31 C32 1.395(3)
C31 C36 1.399(3)
C32 C33 1.386(3)
C32 H32 0.9500
C33 C34 1.386(3)
C33 H33 0.9500
C34 C35 1.381(3)
C34 H34 0.9500
C35 C36 1.389(3)
C35 H35 0.9500
C36 H36 0.9500
C37 C42 1.396(3)
C37 C38 1.397(3)
C38 C39 1.389(3)
C38 H38 0.9500
C39 C40 1.380(3)
C39 H39 0.9500
C40 C41 1.384(3)
C40 H40 0.9500
C41 C42 1.387(3)
C41 H41 0.9500
C42 H42 0.9500

loop_
_geom_torsion_atom_site_label_1
_geom_torsion_atom_site_label_2
_geom_torsion_atom_site_label_3
_geom_torsion_atom_site_label_4
_geom_torsion
C10 P1 C1 C2 -48.98(15)
C4 P1 C1 C2 75.68(15)
C16 P1 C1 C2 -166.87(13)
P1 C1 C2 O1 -22.6(2)
P1 C1 C2 C3 157.19(14)
C10 P1 C4 C5 129.00(16)
C16 P1 C4 C5 -111.05(16)
C1 P1 C4 C5 6.56(19)
C10 P1 C4 C9 -54.84(17)
C16 P1 C4 C9 65.11(16)
C1 P1 C4 C9 -177.28(14)
C9 C4 C5 C6 1.2(3)
P1 C4 C5 C6 177.30(15)
C4 C5 C6 C7 0.2(3)
C5 C6 C7 C8 -0.8(3)
C6 C7 C8 C9 -0.1(3)
C7 C8 C9 C4 1.6(3)
C5 C4 C9 C8 -2.1(3)
P1 C4 C9 C8 -178.31(15)
C4 P1 C10 C15 1.85(18)
C16 P1 C10 C15 -116.70(16)
C1 P1 C10 C15 126.77(16)
C4 P1 C10 C11 -176.27(14)
C16 P1 C10 C11 65.18(16)
C1 P1 C10 C11 -51.35(17)
C15 C10 C11 C12 1.0(3)
P1 C10 C11 C12 179.16(16)
C10 C11 C12 C13 0.5(3)
C11 C12 C13 C14 -1.4(3)
C12 C13 C14 C15 0.6(3)
C13 C14 C15 C10 0.9(3)
C11 C10 C15 C14 -1.7(3)
P1 C10 C15 C14 -179.79(15)
C10 P1 C16 C21 -150.60(15)
C4 P1 C16 C21 87.64(16)
C1 P1 C16 C21 -33.46(17)
C10 P1 C16 C17 36.28(17)
C4 P1 C16 C17 -85.48(16)
C1 P1 C16 C17 153.41(15)
C21 C16 C17 C18 -0.7(3)
P1 C16 C17 C18 172.39(15)
C16 C17 C18 C19 0.4(3)
C17 C18 C19 C20 0.7(3)
C18 C19 C20 C21 -1.5(3)
C19 C20 C21 C16 1.2(3)
C17 C16 C21 C20 -0.1(3)
P1 C16 C21 C20 -173.14(14)
C25 P2 C22 C23 51.93(18)
C37 P2 C22 C23 -72.28(18)
C31 P2 C22 C23 168.68(15)
P2 C22 C23 O2 21.0(3)
P2 C22 C23 C24 -157.50(18)
C37 P2 C25 C26 -33.4(2)
C31 P2 C25 C26 85.80(19)
C22 P2 C25 C26 -157.29(18)
C37 P2 C25 C30 152.48(17)
C31 P2 C25 C30 -88.33(19)
C22 P2 C25 C30 28.6(2)
C30 C25 C26 C27 -0.8(4)
P2 C25 C26 C27 -174.9(2)
C25 C26 C27 C28 -0.1(4)
C26 C27 C28 C29 0.5(5)
C27 C28 C29 C30 0.0(5)
C28 C29 C30 C25 -0.9(4)
C26 C25 C30 C29 1.2(4)
P2 C25 C30 C29 175.4(2)
C25 P2 C31 C32 -49.08(17)
C37 P2 C31 C32 72.13(17)
C22 P2 C31 C32 -167.16(15)
C25 P2 C31 C36 128.93(16)
C37 P2 C31 C36 -109.86(16)
C22 P2 C31 C36 10.86(19)
C36 C31 C32 C33 -0.6(3)
P2 C31 C32 C33 177.42(16)
C31 C32 C33 C34 0.1(3)
C32 C33 C34 C35 0.6(3)
C33 C34 C35 C36 -0.7(3)
C34 C35 C36 C31 0.1(3)
C32 C31 C36 C35 0.5(3)
P2 C31 C36 C35 -177.42(15)
C25 P2 C37 C42 -28.81(19)
C31 P2 C37 C42 -147.34(16)
C22 P2 C37 C42 94.13(18)
C25 P2 C37 C38 154.75(16)
C31 P2 C37 C38 36.22(19)
C22 P2 C37 C38 -82.31(18)
C42 C37 C38 C39 0.1(3)
P2 C37 C38 C39 176.59(17)
C37 C38 C39 C40 0.7(3)
C38 C39 C40 C41 -0.4(4)
C39 C40 C41 C42 -0.6(3)
C40 C41 C42 C37 1.4(3)
C38 C37 C42 C41 -1.1(3)
P2 C37 C42 C41 -177.50(15)

_cod_database_fobs_code 2241295
